data_4109567
loop_
_publ_author_name
'Soon Hyeok Hong'
'Anna G. Wenzel'
'Tina T. Salguero'
'Michael W. Day'
'Robert H. Grubbs'

_publ_section_title
;
 Decomposition of Ruthenium Olefin Metathesis Catalysts
;
_journal_name_full 'Journal of the American Chemical Society'
_journal_page_first 7961
_journal_page_last 7968
_journal_paper_doi 10.1021/ja0713577
_journal_volume 129
_journal_year 2007
_chemical_formula_moiety 'C46 H58 Cl2 N4 Ru2'
_chemical_formula_sum 'C46 H58 Cl2 N4 Ru2'
_chemical_formula_weight 940.00
_chemical_name_systematic
; 
 ? 
;
_space_group_IT_number 2
_symmetry_cell_setting triclinic
_symmetry_space_group_name_Hall '-P 1'
_symmetry_space_group_name_H-M 'P -1'
_atom_sites_solution_hydrogens difmap
_atom_sites_solution_primary direct
_atom_sites_solution_secondary difmap
_audit_creation_method SHELXL-97
_cell_angle_alpha 100.828(2)
_cell_angle_beta 98.018(2)
_cell_angle_gamma 116.4470(10)
_cell_formula_units_Z 1
_cell_length_a 9.8735(6)
_cell_length_b 10.7053(7)
_cell_length_c 11.8315(7)
_cell_measurement_reflns_used 8556
_cell_measurement_temperature 100(2)
_cell_measurement_theta_max 33.51
_cell_measurement_theta_min 2.21
_cell_volume 1063.77(12)
_computing_cell_refinement 'Bruker SAINT v6.45A'
_computing_data_collection 'Bruker SMART v5.630'
_computing_data_reduction 'Bruker SAINT v6.45A'
_computing_molecular_graphics 'Bruker XP v5.1'
_computing_publication_material 'Bruker XCIF v6.12'
_computing_structure_refinement 'Bruker XL v6.12'
_computing_structure_solution 'Bruker XS v6.12'
_diffrn_ambient_temperature 100(2)
_diffrn_measured_fraction_theta_full 0.841
_diffrn_measured_fraction_theta_max 0.841
_diffrn_measurement_device_type 'Bruker SMART 1000'
_diffrn_measurement_method '\w scans at 6 \f settings'
_diffrn_radiation_monochromator graphite
_diffrn_radiation_source 'fine-focus sealed tube'
_diffrn_radiation_type MoK\a
_diffrn_radiation_wavelength 0.71073
_diffrn_reflns_av_R_equivalents 0.0644
_diffrn_reflns_av_sigmaI/netI 0.0889
_diffrn_reflns_limit_h_max 15
_diffrn_reflns_limit_h_min -15
_diffrn_reflns_limit_k_max 16
_diffrn_reflns_limit_k_min -13
_diffrn_reflns_limit_l_max 18
_diffrn_reflns_limit_l_min -18
_diffrn_reflns_number 19483
_diffrn_reflns_theta_full 34.93
_diffrn_reflns_theta_max 34.93
_diffrn_reflns_theta_min 1.81
_exptl_absorpt_coefficient_mu 0.872
_exptl_absorpt_correction_T_max 0.9415
_exptl_absorpt_correction_T_min 0.8380
_exptl_absorpt_correction_type none
_exptl_crystal_colour 'Dichroic - Red/brown'
_exptl_crystal_density_diffrn 1.467
_exptl_crystal_density_meas 0
_exptl_crystal_description Plate
_exptl_crystal_F_000 484
_exptl_crystal_size_max 0.21
_exptl_crystal_size_mid 0.18
_exptl_crystal_size_min 0.07
_refine_diff_density_max 1.257
_refine_diff_density_min -1.008
_refine_diff_density_rms 0.121
_refine_ls_extinction_method none
_refine_ls_goodness_of_fit_ref 1.146
_refine_ls_hydrogen_treatment Unrestrained
_refine_ls_matrix_type 'Full matrix'
_refine_ls_number_parameters 360
_refine_ls_number_reflns 7835
_refine_ls_number_restraints 0
_refine_ls_restrained_S_all 1.146
_refine_ls_R_factor_all 0.0724
_refine_ls_R_factor_gt 0.0422
_refine_ls_shift/su_max 0.001
_refine_ls_shift/su_mean 0.000
_refine_ls_structure_factor_coef Fsqd
_refine_ls_weighting_details w=1/s^2^(Fo^2^)
_refine_ls_weighting_scheme sigma
_refine_ls_wR_factor_gt 0.0667
_refine_ls_wR_factor_ref 0.0714
_reflns_number_gt 5514
_reflns_number_total 7835
_reflns_threshold_expression >2sigma(I)
_cod_data_source_file ja0713577si20070226_014637.cif
_cod_data_source_block compound21
_cod_depositor_comments
;
The following automatic conversions were performed:

'_atom_sites_solution_primary' value 'direct methods' was changed to
'direct'.

'_atom_sites_solution_secondary' value 'Difference Fourier map' was
changed to 'difmap'.

'_atom_sites_solution_hydrogens' value 'Difference Fourier map' was
changed to 'difmap'.

Automatic conversion script
Id: cif_fix_values 6452 2018-10-05 10:23:21Z andrius 
;
_cod_original_cell_volume 1063.77(11)
_cod_database_code 4109567

loop_
_symmetry_equiv_pos_as_xyz
'x, y, z'
'-x, -y, -z'

loop_
_atom_site_label
_atom_site_type_symbol
_atom_site_fract_x
_atom_site_fract_y
_atom_site_fract_z
_atom_site_U_iso_or_equiv
_atom_site_adp_type
_atom_site_occupancy
_atom_site_symmetry_multiplicity
_atom_site_calc_flag
Ru1 Ru 0.55804(2) 0.68828(2) 0.587948(15) 0.01807(6) Uani 1 1 d
Cl1 Cl 0.36346(6) 0.43684(6) 0.57292(4) 0.02225(12) Uani 1 1 d
N1 N 0.5407(2) 0.8846(2) 0.80791(15) 0.0226(4) Uani 1 1 d
N2 N 0.3784(2) 0.8212(2) 0.63593(15) 0.0259(5) Uani 1 1 d
C1 C 0.4919(2) 0.7991(2) 0.69301(18) 0.0204(5) Uani 1 1 d
C2 C 0.4490(4) 0.9596(4) 0.8297(2) 0.0410(8) Uani 1 1 d
C3 C 0.3580(4) 0.9368(3) 0.7075(2) 0.0315(6) Uani 1 1 d
C4 C 0.6160(3) 0.8616(3) 0.90833(17) 0.0209(5) Uani 1 1 d
C5 C 0.5372(3) 0.7352(2) 0.94236(18) 0.0221(5) Uani 1 1 d
C6 C 0.6097(3) 0.7212(3) 1.0440(2) 0.0256(5) Uani 1 1 d
C7 C 0.7571(3) 0.8289(3) 1.11447(19) 0.0245(5) Uani 1 1 d
C8 C 0.8293(3) 0.9536(3) 1.0795(2) 0.0242(5) Uani 1 1 d
C9 C 0.7632(3) 0.9748(3) 0.97894(18) 0.0221(5) Uani 1 1 d
C10 C 0.3759(3) 0.6167(3) 0.8701(2) 0.0305(6) Uani 1 1 d
C11 C 0.8331(4) 0.8104(4) 1.2243(3) 0.0359(6) Uani 1 1 d
C12 C 0.8429(3) 1.1170(3) 0.9504(2) 0.0283(6) Uani 1 1 d
C13 C 0.3288(3) 0.7659(3) 0.50889(19) 0.0261(5) Uani 1 1 d
C14 C 0.1697(3) 0.6957(3) 0.4507(2) 0.0385(7) Uani 1 1 d
C15 C 0.1288(3) 0.6341(4) 0.3282(2) 0.0419(8) Uani 1 1 d
C16 C 0.2360(3) 0.6342(3) 0.2644(2) 0.0332(6) Uani 1 1 d
C17 C 0.3906(3) 0.7047(3) 0.3241(2) 0.0277(6) Uani 1 1 d
C18 C 0.4427(3) 0.7775(3) 0.44638(19) 0.0243(5) Uani 1 1 d
C19 C 0.0482(4) 0.6844(6) 0.5159(4) 0.0687(13) Uani 1 1 d
C20 C 0.1827(4) 0.5558(4) 0.1328(2) 0.0445(8) Uani 1 1 d
C21 C 0.6105(3) 0.8574(3) 0.5118(2) 0.0249(5) Uani 1 1 d
C22 C 0.7925(3) 0.8196(3) 0.6807(2) 0.0257(6) Uani 1 1 d
C23 C 0.7314(3) 0.6891(3) 0.7123(2) 0.0265(6) Uani 1 1 d
H2A H 0.517(3) 1.050(3) 0.870(2) 0.035(8) Uiso 1 1 d
H2B H 0.388(4) 0.920(4) 0.882(3) 0.082(13) Uiso 1 1 d
H3A H 0.258(4) 0.905(3) 0.701(3) 0.054(9) Uiso 1 1 d
H3B H 0.420(3) 1.028(3) 0.683(2) 0.033(7) Uiso 1 1 d
H6 H 0.563(3) 0.647(3) 1.064(2) 0.017(6) Uiso 1 1 d
H8 H 0.917(3) 1.025(3) 1.121(2) 0.022(6) Uiso 1 1 d
H10A H 0.383(3) 0.577(3) 0.795(2) 0.031(7) Uiso 1 1 d
H10B H 0.313(3) 0.656(3) 0.856(2) 0.026(7) Uiso 1 1 d
H10C H 0.326(3) 0.544(3) 0.913(2) 0.028(7) Uiso 1 1 d
H11A H 0.761(3) 0.745(3) 1.252(2) 0.046(9) Uiso 1 1 d
H11B H 0.889(4) 0.904(4) 1.288(3) 0.064(10) Uiso 1 1 d
H11C H 0.898(4) 0.780(3) 1.204(3) 0.056(10) Uiso 1 1 d
H12A H 0.812(3) 1.184(3) 0.987(2) 0.041(8) Uiso 1 1 d
H12B H 0.818(3) 1.109(3) 0.873(2) 0.025(6) Uiso 1 1 d
H12C H 0.947(3) 1.159(3) 0.976(2) 0.039(8) Uiso 1 1 d
H15 H 0.031(3) 0.589(3) 0.291(2) 0.029(7) Uiso 1 1 d
H17 H 0.457(3) 0.701(3) 0.289(2) 0.027(7) Uiso 1 1 d
H19A H 0.062(3) 0.645(3) 0.582(3) 0.047(9) Uiso 1 1 d
H19B H -0.060(4) 0.618(4) 0.476(3) 0.067(10) Uiso 1 1 d
H19C H 0.043(4) 0.777(4) 0.533(3) 0.082(13) Uiso 1 1 d
H20A H 0.084(5) 0.532(4) 0.105(4) 0.098(15) Uiso 1 1 d
H20B H 0.185(4) 0.473(4) 0.121(3) 0.078(13) Uiso 1 1 d
H20C H 0.248(4) 0.617(4) 0.084(3) 0.086(13) Uiso 1 1 d
H21A H 0.660(3) 0.966(3) 0.570(2) 0.032(7) Uiso 1 1 d
H21B H 0.673(3) 0.867(3) 0.465(3) 0.049(9) Uiso 1 1 d
H22A H 0.865(3) 0.832(3) 0.628(2) 0.031(7) Uiso 1 1 d
H22B H 0.820(3) 0.914(3) 0.737(2) 0.039(7) Uiso 1 1 d
H23A H 0.715(3) 0.688(3) 0.794(2) 0.041(8) Uiso 1 1 d
H23B H 0.758(2) 0.617(2) 0.6823(18) 0.011(5) Uiso 1 1 d

loop_
_atom_site_aniso_label
_atom_site_aniso_U_11
_atom_site_aniso_U_22
_atom_site_aniso_U_33
_atom_site_aniso_U_23
_atom_site_aniso_U_13
_atom_site_aniso_U_12
Ru1 0.01552(8) 0.02342(11) 0.01269(8) -0.00147(6) 0.00280(5) 0.01004(7)
Cl1 0.0175(2) 0.0255(3) 0.0185(2) -0.0019(2) 0.00700(19) 0.0085(2)
N1 0.0290(10) 0.0248(11) 0.0165(8) -0.0004(8) 0.0057(7) 0.0177(9)
N2 0.0267(10) 0.0370(12) 0.0188(9) -0.0007(8) 0.0039(7) 0.0232(10)
C1 0.0216(11) 0.0219(13) 0.0168(10) 0.0015(9) 0.0041(8) 0.0115(10)
C2 0.0570(19) 0.054(2) 0.0264(13) -0.0010(14) 0.0068(13) 0.0450(18)
C3 0.0393(16) 0.0373(17) 0.0267(12) 0.0029(11) 0.0094(11) 0.0280(14)
C4 0.0286(12) 0.0241(13) 0.0125(9) -0.0011(9) 0.0076(8) 0.0168(10)
C5 0.0254(11) 0.0217(13) 0.0181(10) -0.0007(9) 0.0082(8) 0.0123(10)
C6 0.0344(14) 0.0184(14) 0.0267(12) 0.0081(10) 0.0151(10) 0.0124(11)
C7 0.0288(12) 0.0296(14) 0.0203(10) 0.0059(10) 0.0098(9) 0.0179(11)
C8 0.0225(12) 0.0243(14) 0.0202(11) -0.0020(10) 0.0050(9) 0.0101(11)
C9 0.0255(11) 0.0219(13) 0.0197(10) 0.0001(9) 0.0099(9) 0.0130(10)
C10 0.0292(13) 0.0295(15) 0.0219(12) 0.0006(11) 0.0070(10) 0.0076(12)
C11 0.0349(16) 0.0401(19) 0.0361(15) 0.0175(14) 0.0103(12) 0.0181(15)
C12 0.0317(14) 0.0270(15) 0.0248(13) 0.0024(11) 0.0080(10) 0.0146(12)
C13 0.0263(12) 0.0343(15) 0.0210(11) 0.0040(10) 0.0040(9) 0.0193(11)
C14 0.0277(13) 0.0553(19) 0.0330(13) 0.0027(13) 0.0020(10) 0.0258(14)
C15 0.0275(14) 0.058(2) 0.0317(14) 0.0001(13) -0.0074(11) 0.0231(15)
C16 0.0392(15) 0.0371(16) 0.0202(11) 0.0049(11) -0.0032(10) 0.0202(13)
C17 0.0335(13) 0.0351(15) 0.0180(11) 0.0078(10) 0.0083(10) 0.0189(12)
C18 0.0251(12) 0.0285(14) 0.0192(10) 0.0045(9) 0.0019(8) 0.0148(11)
C19 0.0298(18) 0.111(4) 0.055(2) -0.003(2) 0.0060(15) 0.036(2)
C20 0.050(2) 0.052(2) 0.0220(13) 0.0005(13) -0.0048(12) 0.0249(18)
C21 0.0224(12) 0.0283(15) 0.0204(11) 0.0054(10) 0.0061(9) 0.0095(11)
C22 0.0163(11) 0.0340(15) 0.0203(11) -0.0038(10) 0.0008(8) 0.0122(11)
C23 0.0234(12) 0.0359(16) 0.0199(11) -0.0039(10) -0.0002(9) 0.0202(12)

loop_
_atom_type_symbol
_atom_type_description
_atom_type_scat_dispersion_real
_atom_type_scat_dispersion_imag
_atom_type_scat_source
C C 0.0033 0.0016 'International Tables Vol C Tables 4.2.6.8 and 6.1.1.4'
H H 0.0000 0.0000 'International Tables Vol C Tables 4.2.6.8 and 6.1.1.4'
N N 0.0061 0.0033 'International Tables Vol C Tables 4.2.6.8 and 6.1.1.4'
Cl Cl 0.1484 0.1585 'International Tables Vol C Tables 4.2.6.8 and 6.1.1.4'
Ru Ru -1.2594 0.8363 'International Tables Vol C Tables 4.2.6.8 and 6.1.1.4'

loop_
_geom_angle_atom_site_label_1
_geom_angle_atom_site_label_2
_geom_angle_atom_site_label_3
_geom_angle
_geom_angle_site_symmetry_3
_geom_angle_publ_flag
C1 Ru1 C21 82.08(10) . yes
C1 Ru1 C22 92.40(9) . yes
C21 Ru1 C22 81.43(10) . yes
C1 Ru1 C23 99.58(9) . yes
C21 Ru1 C23 120.55(10) . yes
C22 Ru1 C23 39.21(10) . yes
C1 Ru1 Cl1 101.39(7) . yes
C21 Ru1 Cl1 144.76(6) . yes
C22 Ru1 Cl1 132.79(8) . yes
C23 Ru1 Cl1 93.71(8) . yes
C1 Ru1 Cl1 170.94(7) 2_666 yes
C21 Ru1 Cl1 89.68(7) 2_666 yes
C22 Ru1 Cl1 90.07(6) 2_666 yes
C23 Ru1 Cl1 87.82(6) 2_666 yes
Cl1 Ru1 Cl1 83.190(19) 2_666 yes
Ru1 Cl1 Ru1 96.809(19) 2_666 yes
C1 N1 C4 125.42(18) . ?
C1 N1 C2 111.87(19) . ?
C4 N1 C2 117.47(17) . ?
C1 N2 C13 117.14(17) . ?
C1 N2 C3 114.08(18) . ?
C13 N2 C3 125.8(2) . ?
N2 C1 N1 106.28(18) . ?
N2 C1 Ru1 113.79(14) . ?
N1 C1 Ru1 138.88(16) . ?
N1 C2 C3 104.26(19) . ?
N1 C2 H2A 105.9(18) . ?
C3 C2 H2A 116.6(19) . ?
N1 C2 H2B 109(2) . ?
C3 C2 H2B 115(2) . ?
H2A C2 H2B 106(3) . ?
N2 C3 C2 101.3(2) . ?
N2 C3 H3A 109(2) . ?
C2 C3 H3A 114(2) . ?
N2 C3 H3B 106.7(14) . ?
C2 C3 H3B 106.2(14) . ?
H3A C3 H3B 119(3) . ?
C5 C4 C9 120.7(2) . ?
C5 C4 N1 120.10(19) . ?
C9 C4 N1 118.8(2) . ?
C6 C5 C4 118.4(2) . ?
C6 C5 C10 120.7(2) . ?
C4 C5 C10 120.9(2) . ?
C5 C6 C7 122.6(2) . ?
C5 C6 H6 118.5(17) . ?
C7 C6 H6 118.9(17) . ?
C8 C7 C6 117.3(2) . ?
C8 C7 C11 121.4(2) . ?
C6 C7 C11 121.4(2) . ?
C7 C8 C9 123.1(2) . ?
C7 C8 H8 121.7(17) . ?
C9 C8 H8 115.1(17) . ?
C8 C9 C4 117.8(2) . ?
C8 C9 C12 120.5(2) . ?
C4 C9 C12 121.6(2) . ?
C5 C10 H10A 108.8(15) . ?
C5 C10 H10B 109.9(16) . ?
H10A C10 H10B 105(2) . ?
C5 C10 H10C 111.9(14) . ?
H10A C10 H10C 114(2) . ?
H10B C10 H10C 107(2) . ?
C7 C11 H11A 111.0(19) . ?
C7 C11 H11B 110.3(19) . ?
H11A C11 H11B 108(3) . ?
C7 C11 H11C 107(2) . ?
H11A C11 H11C 110(3) . ?
H11B C11 H11C 111(3) . ?
C9 C12 H12A 111.1(17) . ?
C9 C12 H12B 113.0(16) . ?
H12A C12 H12B 105(2) . ?
C9 C12 H12C 111.4(19) . ?
H12A C12 H12C 107(2) . ?
H12B C12 H12C 109(2) . ?
C14 C13 C18 121.6(2) . ?
C14 C13 N2 120.1(2) . ?
C18 C13 N2 118.20(19) . ?
C15 C14 C13 117.0(2) . ?
C15 C14 C19 120.9(3) . ?
C13 C14 C19 122.1(2) . ?
C16 C15 C14 123.2(2) . ?
C16 C15 H15 118.0(16) . ?
C14 C15 H15 118.6(16) . ?
C17 C16 C15 118.1(2) . ?
C17 C16 C20 121.2(3) . ?
C15 C16 C20 120.7(3) . ?
C16 C17 C18 122.3(2) . ?
C16 C17 H17 120.1(17) . ?
C18 C17 H17 117.5(17) . ?
C13 C18 C17 117.5(2) . ?
C13 C18 C21 119.49(19) . ?
C17 C18 C21 122.9(2) . ?
C14 C19 H19A 108.4(18) . ?
C14 C19 H19B 118.9(19) . ?
H19A C19 H19B 101(3) . ?
C14 C19 H19C 111(2) . ?
H19A C19 H19C 119(3) . ?
H19B C19 H19C 99(3) . ?
C16 C20 H20A 109(3) . ?
C16 C20 H20B 110(2) . ?
H20A C20 H20B 106(3) . ?
C16 C20 H20C 113(2) . ?
H20A C20 H20C 108(3) . ?
H20B C20 H20C 110(3) . ?
C18 C21 Ru1 86.08(15) . ?
C18 C21 H21A 119.9(13) . ?
Ru1 C21 H21A 118.2(13) . ?
C18 C21 H21B 112.9(19) . ?
Ru1 C21 H21B 116(2) . ?
H21A C21 H21B 104(2) . ?
C23 C22 Ru1 70.58(13) . ?
C23 C22 H22A 116.7(15) . ?
Ru1 C22 H22A 112.9(14) . ?
C23 C22 H22B 121.8(16) . ?
Ru1 C22 H22B 116.4(15) . ?
H22A C22 H22B 112(2) . ?
C22 C23 Ru1 70.20(13) . ?
C22 C23 H23A 120.7(16) . ?
Ru1 C23 H23A 117.0(15) . ?
C22 C23 H23B 120.0(13) . ?
Ru1 C23 H23B 112.3(12) . ?
H23A C23 H23B 111(2) . ?

loop_
_geom_bond_atom_site_label_1
_geom_bond_atom_site_label_2
_geom_bond_distance
_geom_bond_site_symmetry_2
_geom_bond_publ_flag
Ru1 C1 1.935(2) . yes
Ru1 C21 2.065(3) . yes
Ru1 C22 2.086(2) . yes
Ru1 C23 2.091(2) . yes
Ru1 Cl1 2.4671(6) . yes
Ru1 Cl1 2.5289(5) 2_666 yes
Cl1 Ru1 2.5290(5) 2_666 yes
N1 C1 1.369(2) . ?
N1 C4 1.432(3) . ?
N1 C2 1.471(3) . ?
N2 C1 1.361(3) . ?
N2 C13 1.432(3) . ?
N2 C3 1.470(3) . ?
C2 C3 1.506(4) . ?
C2 H2A 0.88(3) . ?
C2 H2B 0.94(4) . ?
C3 H3A 0.88(3) . ?
C3 H3B 1.02(3) . ?
C4 C5 1.398(3) . ?
C4 C9 1.411(3) . ?
C5 C6 1.380(3) . ?
C5 C10 1.513(3) . ?
C6 C7 1.396(3) . ?
C6 H6 0.82(2) . ?
C7 C8 1.379(3) . ?
C7 C11 1.499(4) . ?
C8 C9 1.383(3) . ?
C8 H8 0.85(2) . ?
C9 C12 1.500(4) . ?
C10 H10A 0.93(3) . ?
C10 H10B 0.91(3) . ?
C10 H10C 0.99(3) . ?
C11 H11A 0.91(3) . ?
C11 H11B 0.99(3) . ?
C11 H11C 0.89(3) . ?
C12 H12A 0.96(3) . ?
C12 H12B 0.90(2) . ?
C12 H12C 0.89(3) . ?
C13 C14 1.400(3) . ?
C13 C18 1.403(3) . ?
C14 C15 1.392(3) . ?
C14 C19 1.487(4) . ?
C15 C16 1.383(4) . ?
C15 H15 0.86(3) . ?
C16 C17 1.368(3) . ?
C16 C20 1.514(3) . ?
C17 C18 1.406(3) . ?
C17 H17 0.84(2) . ?
C18 C21 1.485(3) . ?
C19 H19A 0.98(3) . ?
C19 H19B 0.96(4) . ?
C19 H19C 1.00(4) . ?
C20 H20A 0.89(4) . ?
C20 H20B 0.89(4) . ?
C20 H20C 1.03(4) . ?
C21 H21A 1.07(3) . ?
C21 H21B 0.88(3) . ?
C22 C23 1.402(4) . ?
C22 H22A 0.99(2) . ?
C22 H22B 0.99(3) . ?
C23 H23A 1.00(3) . ?
C23 H23B 0.94(2) . ?
